data_7716231
loop_
_publ_author_name
'Sarker, Rajib K.'
'Zargarian, Davit'

_publ_section_title
;
 Reactions of cyclonickelated complexes with hydroxylamines and
 TEMPO&#x2d9;: isolation of new TEMPOH adducts of Ni(II) and their
 reactivities with nucleophiles and oxidants.
;
_journal_issue 24
_journal_name_full 'Dalton transactions (Cambridge, England : 2003)'
_journal_page_first 10208
_journal_page_last 10219
_journal_paper_doi 10.1039/d4dt00605d
_journal_volume 53
_journal_year 2024
_chemical_formula_moiety '4(C21 H37 Br N Ni O2 P)'
_chemical_formula_sum 'C84 H148 Br4 N4 Ni4 O8 P4'
_chemical_formula_weight 2020.42
_chemical_properties_physical Air-sensitive,Moisture-sensitive
_space_group_crystal_system monoclinic
_space_group_IT_number 14
_space_group_name_Hall '-P 2ybc'
_space_group_name_H-M_alt 'P 1 21/c 1'
_atom_sites_solution_hydrogens mixed
_atom_sites_solution_primary dual
_audit_creation_date 2023-08-06
_audit_creation_method
;
Olex2 1.5
(compiled 2023.03.06 svn.rbb2c1857 for OlexSys, GUI svn.r6748)
;
_audit_update_record
;
2023-08-06 deposited with the CCDC.	2024-05-24 downloaded from the CCDC.
;
_cell_angle_alpha 90
_cell_angle_beta 117.4860(10)
_cell_angle_gamma 90
_cell_formula_units_Z 1
_cell_length_a 15.1559(3)
_cell_length_b 11.6422(3)
_cell_length_c 15.0239(3)
_cell_measurement_reflns_used 9832
_cell_measurement_temperature 150
_cell_measurement_theta_max 56.983
_cell_measurement_theta_min 2.885
_cell_volume 2351.71(9)
_computing_cell_refinement
;
SAINT (2019) V8.40A; Integration Software for Single Crystal Data.
Bruker AXS Inc., Madison, WI 53719-1173.
;
_computing_data_collection
;
APEX 3 (2019) Bruker AXS Inc., Madison, WI 53719-1173.
;
_computing_data_reduction
;
SAINT (2019) V8.40A; Integration Software for Single Crystal Data.
Bruker AXS Inc., Madison, WI 53719-1173.
;
_computing_molecular_graphics 'Olex2 1.5 (Dolomanov et al., 2009)'
_computing_publication_material 'Olex2 1.5 (Dolomanov et al., 2009)'
_computing_structure_refinement 'SHELXL 2019/3 (Sheldrick, 2015)'
_computing_structure_solution 'SHELXT 2014/5 (Sheldrick, 2014)'
_diffrn_ambient_temperature 150
_diffrn_detector 'CMOS Area detector'
_diffrn_detector_area_resol_mean 10.42
_diffrn_detector_type 'Bruker CMOS Photon III '
_diffrn_measured_fraction_theta_full 0.992
_diffrn_measured_fraction_theta_max 0.979
_diffrn_measurement_device 'k-geometry diffractometer'
_diffrn_measurement_device_type 'Bruker Venture Metaljet'
_diffrn_measurement_method '\w and \f scans'
_diffrn_radiation_collimation 'Focusing mirrors'
_diffrn_radiation_monochromator 'Helios MX Mirror Optics'
_diffrn_radiation_probe x-ray
_diffrn_radiation_type 'Ga K\a'
_diffrn_radiation_wavelength 1.34139
_diffrn_reflns_av_R_equivalents 0.0404
_diffrn_reflns_av_unetI/netI 0.0290
_diffrn_reflns_Laue_measured_fraction_full 0.992
_diffrn_reflns_Laue_measured_fraction_max 0.979
_diffrn_reflns_limit_h_max 18
_diffrn_reflns_limit_h_min -18
_diffrn_reflns_limit_k_max 13
_diffrn_reflns_limit_k_min -14
_diffrn_reflns_limit_l_max 18
_diffrn_reflns_limit_l_min -18
_diffrn_reflns_number 24417
_diffrn_reflns_point_group_measured_fraction_full 0.992
_diffrn_reflns_point_group_measured_fraction_max 0.979
_diffrn_reflns_theta_full 53.594
_diffrn_reflns_theta_max 56.956
_diffrn_reflns_theta_min 2.859
_diffrn_source 'Metal Jet'
_diffrn_source_current 2.86
_diffrn_source_power 0.19937059999999998
_diffrn_source_target Ga
_diffrn_source_type 'Gallium Liquid Metal Jet Source'
_diffrn_source_voltage 69.71
_exptl_absorpt_coefficient_mu 6.320
_exptl_absorpt_correction_T_max 0.7512
_exptl_absorpt_correction_T_min 0.4774
_exptl_absorpt_correction_type multi-scan
_exptl_absorpt_process_details
;
SADABS-2016/2 (Bruker,2016/2) was used for absorption correction.
wR2(int) was 0.1013 before and 0.0600 after correction.
The Ratio of minimum to maximum transmission is 0.6355.
The \l/2 correction factor is Not present.
;
_exptl_crystal_colour brown
_exptl_crystal_colour_primary brown
_exptl_crystal_density_diffrn 1.427
_exptl_crystal_description block
_exptl_crystal_F_000 1056
_exptl_crystal_size_max 0.197
_exptl_crystal_size_mid 0.175
_exptl_crystal_size_min 0.122
_refine_diff_density_max 0.330
_refine_diff_density_min -0.787
_refine_diff_density_rms 0.062
_refine_ls_extinction_method none
_refine_ls_goodness_of_fit_ref 1.087
_refine_ls_hydrogen_treatment mixed
_refine_ls_matrix_type full
_refine_ls_number_parameters 256
_refine_ls_number_reflns 4716
_refine_ls_number_restraints 0
_refine_ls_restrained_S_all 1.087
_refine_ls_R_factor_all 0.0278
_refine_ls_R_factor_gt 0.0266
_refine_ls_shift/su_max 0.002
_refine_ls_shift/su_mean 0.000
_refine_ls_structure_factor_coef Fsqd
_refine_ls_weighting_details 'w=1/[\s^2^(Fo^2^)+(0.0376P)^2^+0.8211P] where P=(Fo^2^+2Fc^2^)/3'
_refine_ls_weighting_scheme calc
_refine_ls_wR_factor_gt 0.0705
_refine_ls_wR_factor_ref 0.0712
_reflns_Friedel_coverage 0.000
_reflns_number_gt 4517
_reflns_number_total 4716
_reflns_threshold_expression 'I > 2\s(I)'
_cod_data_source_file d4dt00605d2.cif
_cod_data_source_block rajib651
_cod_depositor_comments
;
The following automatic conversions were performed:

data item '_diffrn_radiation_probe' value 'X-ray' was changed to
'x-ray' in accordance with the
/home/data/users/saulius/crontab/automatic-downloads/rss-feeds/RSC/lib/dictionaries/cif_core.dic
dictionary named 'cif_core.dic' version 2.4.2 last updated on
2011-04-26.

Automatic conversion script
Id: cif_fix_values 8170 2020-07-09 18:12:32Z antanas 

 Adding full bibliography for 7716231--7716238.cif.
;
_cod_database_code 7716231
_shelx_shelxl_version_number 2019/3
_shelx_space_group_comment
;
The symmetry employed for this shelxl refinement is uniquely defined
by the following loop, which should always be used as a source of
symmetry information in preference to the above space-group names.
They are only intended as comments.
;
_shelx_estimated_absorpt_t_max 0.513
_shelx_estimated_absorpt_t_min 0.369
_olex2_refinement_description
;
1. Fixed Uiso
 At 1.2 times of:
  All C(H) groups, All C(H,H) groups
 At 1.5 times of:
  All C(H,H,H) groups
2.a Ternary CH refined with riding coordinates:
 C7(H7), C10(H10)
2.b Secondary CH2 refined with riding coordinates:
 C16(H16A,H16B), C17(H17A,H17B), C18(H18A,H18B)
2.c Aromatic/amide H refined with riding coordinates:
 C3(H3), C4(H4), C5(H5), C6(H6)
2.d Idealised Me refined as rotating group:
 C8(H8A,H8B,H8C), C9(H9A,H9B,H9C), C11(H11A,H11B,H11C), C12(H12A,H12B,H12C),
 C14(H14A,H14B,H14C), C15(H15A,H15B,H15C), C20(H20A,H20B,H20C), C21(H21A,H21B,
 H21C)
;
_olex2_submission_special_instructions 'No special instructions were received'

loop_
_space_group_symop_operation_xyz
'x, y, z'
'-x, y+1/2, -z+1/2'
'-x, -y, -z'
'x, -y-1/2, z-1/2'

loop_
_atom_site_label
_atom_site_type_symbol
_atom_site_fract_x
_atom_site_fract_y
_atom_site_fract_z
_atom_site_U_iso_or_equiv
_atom_site_adp_type
_atom_site_occupancy
_atom_site_site_symmetry_order
_atom_site_calc_flag
_atom_site_refinement_flags_posn
_atom_site_refinement_flags_adp
_atom_site_refinement_flags_occupancy
_atom_site_disorder_assembly
_atom_site_disorder_group
Br1 Br 0.09459(2) 0.54493(2) 0.27223(2) 0.02831(7) Uani 1 1 d . . . . .
Ni1 Ni 0.24651(2) 0.53047(2) 0.26116(2) 0.02053(8) Uani 1 1 d . . . . .
P1 P 0.21761(3) 0.68843(4) 0.18680(3) 0.02246(10) Uani 1 1 d . . . . .
O1 O 0.30638(9) 0.71214(11) 0.15507(9) 0.0288(3) Uani 1 1 d . . . . .
O2 O 0.29232(9) 0.38970(11) 0.33237(9) 0.0278(3) Uani 1 1 d . . . . .
N1 N 0.24995(11) 0.34966(13) 0.39170(10) 0.0241(3) Uani 1 1 d . . . . .
H1 H 0.1946(16) 0.3950(19) 0.3765(15) 0.034(6) Uiso 1 1 d . . . . .
C1 C 0.36962(12) 0.61724(15) 0.17777(13) 0.0255(4) Uani 1 1 d . . . . .
C2 C 0.35500(13) 0.52656(15) 0.23053(13) 0.0238(3) Uani 1 1 d . . . . .
C3 C 0.42006(13) 0.43373(17) 0.25182(13) 0.0273(4) Uani 1 1 d . . . . .
H3 H 0.414170 0.371717 0.287742 0.033 Uiso 1 1 calc R U . . .
C4 C 0.49359(14) 0.43158(18) 0.22065(15) 0.0326(4) Uani 1 1 d . . . . .
H4 H 0.535693 0.368483 0.235623 0.039 Uiso 1 1 calc R U . . .
C5 C 0.50414(15) 0.52324(18) 0.16740(16) 0.0353(4) Uani 1 1 d . . . . .
H5 H 0.552866 0.521206 0.146182 0.042 Uiso 1 1 calc R U . . .
C6 C 0.44183(13) 0.61837(17) 0.14564(14) 0.0323(4) Uani 1 1 d . . . . .
H6 H 0.448519 0.680789 0.110588 0.039 Uiso 1 1 calc R U . . .
C7 C 0.22615(13) 0.81999(15) 0.25796(13) 0.0271(4) Uani 1 1 d . . . . .
H7 H 0.243589 0.883073 0.225805 0.032 Uiso 1 1 calc R U . . .
C8 C 0.31125(15) 0.80695(17) 0.36437(14) 0.0357(4) Uani 1 1 d . . . . .
H8A H 0.294815 0.748192 0.399064 0.054 Uiso 1 1 calc R U . . .
H8B H 0.321331 0.878432 0.399617 0.054 Uiso 1 1 calc R U . . .
H8C H 0.371022 0.786051 0.361224 0.054 Uiso 1 1 calc R U . . .
C9 C 0.12926(15) 0.85269(18) 0.25949(17) 0.0384(4) Uani 1 1 d . . . . .
H9A H 0.077731 0.862759 0.191966 0.058 Uiso 1 1 calc R U . . .
H9B H 0.138547 0.923076 0.296052 0.058 Uiso 1 1 calc R U . . .
H9C H 0.110615 0.792790 0.291432 0.058 Uiso 1 1 calc R U . . .
C10 C 0.10573(13) 0.69967(17) 0.06641(13) 0.0303(4) Uani 1 1 d . . . . .
H10 H 0.047959 0.696206 0.079196 0.036 Uiso 1 1 calc R U . . .
C11 C 0.10164(16) 0.5953(2) 0.00264(15) 0.0416(5) Uani 1 1 d . . . . .
H11A H 0.159293 0.594827 -0.008220 0.062 Uiso 1 1 calc R U . . .
H11B H 0.042773 0.599253 -0.060793 0.062 Uiso 1 1 calc R U . . .
H11C H 0.100306 0.526231 0.036952 0.062 Uiso 1 1 calc R U . . .
C12 C 0.09974(18) 0.8120(2) 0.01088(16) 0.0482(6) Uani 1 1 d . . . . .
H12A H 0.101538 0.875890 0.052096 0.072 Uiso 1 1 calc R U . . .
H12B H 0.038811 0.813850 -0.050766 0.072 Uiso 1 1 calc R U . . .
H12C H 0.155128 0.816737 -0.003493 0.072 Uiso 1 1 calc R U . . .
C13 C 0.21051(13) 0.22751(15) 0.36033(13) 0.0269(4) Uani 1 1 d . . . . .
C14 C 0.13156(15) 0.23403(18) 0.25082(14) 0.0344(4) Uani 1 1 d . . . . .
H14A H 0.082779 0.290726 0.243827 0.052 Uiso 1 1 calc R U . . .
H14B H 0.099883 0.160553 0.229921 0.052 Uiso 1 1 calc R U . . .
H14C H 0.162323 0.254903 0.209798 0.052 Uiso 1 1 calc R U . . .
C15 C 0.29347(15) 0.14747(18) 0.36789(17) 0.0384(4) Uani 1 1 d . . . . .
H15A H 0.335565 0.187350 0.346150 0.058 Uiso 1 1 calc R U . . .
H15B H 0.264942 0.081479 0.326031 0.058 Uiso 1 1 calc R U . . .
H15C H 0.332069 0.123236 0.436228 0.058 Uiso 1 1 calc R U . . .
C16 C 0.16353(14) 0.19059(18) 0.42611(14) 0.0348(4) Uani 1 1 d . . . . .
H16A H 0.104499 0.236547 0.409098 0.042 Uiso 1 1 calc R U . . .
H16B H 0.142859 0.111006 0.411673 0.042 Uiso 1 1 calc R U . . .
C17 C 0.23310(18) 0.2028(2) 0.53789(16) 0.0471(5) Uani 1 1 d . . . . .
H17A H 0.199053 0.179221 0.575938 0.057 Uiso 1 1 calc R U . . .
H17B H 0.290631 0.153649 0.556673 0.057 Uiso 1 1 calc R U . . .
C18 C 0.26638(19) 0.3270(2) 0.56203(15) 0.0473(5) Uani 1 1 d . . . . .
H18A H 0.311413 0.333178 0.633205 0.057 Uiso 1 1 calc R U . . .
H18B H 0.208709 0.374250 0.547924 0.057 Uiso 1 1 calc R U . . .
C19 C 0.31827(14) 0.37419(18) 0.50334(13) 0.0343(4) Uani 1 1 d . . . . .
C20 C 0.42168(15) 0.3239(2) 0.53721(18) 0.0468(5) Uani 1 1 d . . . . .
H20A H 0.419831 0.242513 0.546416 0.070 Uiso 1 1 calc R U . . .
H20B H 0.467524 0.358785 0.599414 0.070 Uiso 1 1 calc R U . . .
H20C H 0.442845 0.338768 0.487129 0.070 Uiso 1 1 calc R U . . .
C21 C 0.32707(18) 0.5048(2) 0.51339(17) 0.0472(5) Uani 1 1 d . . . . .
H21A H 0.362756 0.533085 0.479168 0.071 Uiso 1 1 calc R U . . .
H21B H 0.362196 0.525243 0.583074 0.071 Uiso 1 1 calc R U . . .
H21C H 0.261804 0.538216 0.484225 0.071 Uiso 1 1 calc R U . . .

loop_
_atom_site_aniso_label
_atom_site_aniso_U_11
_atom_site_aniso_U_22
_atom_site_aniso_U_33
_atom_site_aniso_U_23
_atom_site_aniso_U_13
_atom_site_aniso_U_12
Br1 0.02324(11) 0.03017(12) 0.03410(12) 0.00491(7) 0.01544(9) 0.00388(7)
Ni1 0.01860(13) 0.02061(14) 0.02265(13) 0.00023(8) 0.00976(10) -0.00074(8)
P1 0.0212(2) 0.0229(2) 0.0234(2) 0.00012(16) 0.01044(17) -0.00087(16)
O1 0.0279(6) 0.0269(7) 0.0370(7) 0.0034(5) 0.0195(5) -0.0010(5)
O2 0.0237(6) 0.0284(7) 0.0362(7) 0.0079(5) 0.0178(5) 0.0026(5)
N1 0.0221(7) 0.0247(8) 0.0250(7) 0.0039(6) 0.0105(6) 0.0013(6)
C1 0.0211(8) 0.0278(9) 0.0264(8) -0.0036(7) 0.0100(7) -0.0030(7)
C2 0.0211(8) 0.0253(9) 0.0233(8) -0.0056(6) 0.0088(7) -0.0040(6)
C3 0.0220(8) 0.0302(10) 0.0277(8) -0.0028(7) 0.0098(7) -0.0019(7)
C4 0.0244(9) 0.0363(10) 0.0367(10) -0.0060(8) 0.0136(8) 0.0012(8)
C5 0.0275(10) 0.0435(12) 0.0422(11) -0.0065(9) 0.0223(9) -0.0037(8)
C6 0.0289(9) 0.0373(11) 0.0355(9) -0.0014(8) 0.0189(8) -0.0060(8)
C7 0.0285(8) 0.0226(9) 0.0297(9) -0.0015(7) 0.0131(7) -0.0011(7)
C8 0.0392(10) 0.0309(10) 0.0301(9) -0.0046(8) 0.0101(8) -0.0024(8)
C9 0.0379(10) 0.0316(11) 0.0492(12) -0.0062(9) 0.0231(9) 0.0022(8)
C10 0.0271(9) 0.0349(10) 0.0261(8) 0.0034(7) 0.0099(7) -0.0021(8)
C11 0.0436(11) 0.0476(13) 0.0279(9) -0.0081(9) 0.0116(9) -0.0105(10)
C12 0.0497(13) 0.0465(13) 0.0334(11) 0.0134(9) 0.0063(10) -0.0030(10)
C13 0.0267(8) 0.0241(9) 0.0298(9) 0.0029(7) 0.0127(7) -0.0019(7)
C14 0.0357(10) 0.0338(11) 0.0292(9) -0.0022(8) 0.0110(8) -0.0069(8)
C15 0.0380(10) 0.0274(10) 0.0539(12) 0.0026(9) 0.0248(10) 0.0029(8)
C16 0.0323(10) 0.0368(11) 0.0367(10) 0.0080(8) 0.0172(8) -0.0025(8)
C17 0.0532(13) 0.0564(14) 0.0334(10) 0.0136(10) 0.0213(10) -0.0020(11)
C18 0.0547(13) 0.0582(15) 0.0259(10) 0.0027(9) 0.0160(9) 0.0013(11)
C19 0.0313(9) 0.0345(11) 0.0253(9) 0.0002(8) 0.0031(8) -0.0009(8)
C20 0.0293(10) 0.0418(12) 0.0465(12) 0.0059(10) -0.0020(9) 0.0001(9)
C21 0.0492(13) 0.0381(12) 0.0365(11) -0.0069(9) 0.0045(10) -0.0001(10)

loop_
_atom_type_symbol
_atom_type_description
_atom_type_scat_dispersion_real
_atom_type_scat_dispersion_imag
_atom_type_scat_source
C C 0.0137 0.0067 'International Tables Vol C Tables 4.2.6.8 and 6.1.1.4'
H H 0.0000 0.0000 'International Tables Vol C Tables 4.2.6.8 and 6.1.1.4'
Br Br -0.9338 1.0006 'International Tables Vol C Tables 4.2.6.8 and 6.1.1.4'
N N 0.0241 0.0134 'International Tables Vol C Tables 4.2.6.8 and 6.1.1.4'
Ni Ni -1.3357 3.2904 'International Tables Vol C Tables 4.2.6.8 and 6.1.1.4'
O O 0.0389 0.0241 'International Tables Vol C Tables 4.2.6.8 and 6.1.1.4'
P P 0.2543 0.3332 'International Tables Vol C Tables 4.2.6.8 and 6.1.1.4'

loop_
_geom_angle_atom_site_label_1
_geom_angle_atom_site_label_2
_geom_angle_atom_site_label_3
_geom_angle
_geom_angle_site_symmetry_1
_geom_angle_site_symmetry_3
_geom_angle_publ_flag
P1 Ni1 Br1 90.248(15) . . ?
O2 Ni1 Br1 97.74(3) . . ?
O2 Ni1 P1 171.64(4) . . ?
C2 Ni1 Br1 170.76(5) . . ?
C2 Ni1 P1 83.28(5) . . ?
C2 Ni1 O2 89.06(6) . . ?
O1 P1 Ni1 107.76(5) . . ?
O1 P1 C7 100.44(7) . . ?
O1 P1 C10 102.17(7) . . ?
C7 P1 Ni1 118.75(6) . . ?
C10 P1 Ni1 117.53(6) . . ?
C10 P1 C7 107.48(9) . . ?
C1 O1 P1 110.92(10) . . ?
N1 O2 Ni1 119.32(9) . . ?
O2 N1 H1 106.5(13) . . ?
O2 N1 C13 110.05(13) . . ?
O2 N1 C19 110.95(13) . . ?
C13 N1 H1 105.8(14) . . ?
C13 N1 C19 118.63(14) . . ?
C19 N1 H1 103.9(13) . . ?
C2 C1 O1 117.72(15) . . ?
C6 C1 O1 118.06(16) . . ?
C6 C1 C2 124.22(17) . . ?
C1 C2 Ni1 120.01(13) . . ?
C3 C2 Ni1 124.12(13) . . ?
C3 C2 C1 115.74(16) . . ?
C2 C3 H3 119.1 . . ?
C4 C3 C2 121.74(18) . . ?
C4 C3 H3 119.1 . . ?
C3 C4 H4 119.9 . . ?
C5 C4 C3 120.19(19) . . ?
C5 C4 H4 119.9 . . ?
C4 C5 H5 120.0 . . ?
C4 C5 C6 120.08(18) . . ?
C6 C5 H5 120.0 . . ?
C1 C6 C5 118.02(18) . . ?
C1 C6 H6 121.0 . . ?
C5 C6 H6 121.0 . . ?
P1 C7 H7 107.5 . . ?
C8 C7 P1 108.93(13) . . ?
C8 C7 H7 107.5 . . ?
C9 C7 P1 113.98(13) . . ?
C9 C7 H7 107.5 . . ?
C9 C7 C8 111.20(16) . . ?
C7 C8 H8A 109.5 . . ?
C7 C8 H8B 109.5 . . ?
C7 C8 H8C 109.5 . . ?
H8A C8 H8B 109.5 . . ?
H8A C8 H8C 109.5 . . ?
H8B C8 H8C 109.5 . . ?
C7 C9 H9A 109.5 . . ?
C7 C9 H9B 109.5 . . ?
C7 C9 H9C 109.5 . . ?
H9A C9 H9B 109.5 . . ?
H9A C9 H9C 109.5 . . ?
H9B C9 H9C 109.5 . . ?
P1 C10 H10 108.0 . . ?
C11 C10 P1 108.29(14) . . ?
C11 C10 H10 108.0 . . ?
C11 C10 C12 111.23(16) . . ?
C12 C10 P1 113.29(14) . . ?
C12 C10 H10 108.0 . . ?
C10 C11 H11A 109.5 . . ?
C10 C11 H11B 109.5 . . ?
C10 C11 H11C 109.5 . . ?
H11A C11 H11B 109.5 . . ?
H11A C11 H11C 109.5 . . ?
H11B C11 H11C 109.5 . . ?
C10 C12 H12A 109.5 . . ?
C10 C12 H12B 109.5 . . ?
C10 C12 H12C 109.5 . . ?
H12A C12 H12B 109.5 . . ?
H12A C12 H12C 109.5 . . ?
H12B C12 H12C 109.5 . . ?
C14 C13 N1 106.64(14) . . ?
C14 C13 C15 108.64(16) . . ?
C15 C13 N1 110.68(14) . . ?
C16 C13 N1 107.20(15) . . ?
C16 C13 C14 110.18(15) . . ?
C16 C13 C15 113.29(16) . . ?
C13 C14 H14A 109.5 . . ?
C13 C14 H14B 109.5 . . ?
C13 C14 H14C 109.5 . . ?
H14A C14 H14B 109.5 . . ?
H14A C14 H14C 109.5 . . ?
H14B C14 H14C 109.5 . . ?
C13 C15 H15A 109.5 . . ?
C13 C15 H15B 109.5 . . ?
C13 C15 H15C 109.5 . . ?
H15A C15 H15B 109.5 . . ?
H15A C15 H15C 109.5 . . ?
H15B C15 H15C 109.5 . . ?
C13 C16 H16A 108.9 . . ?
C13 C16 H16B 108.9 . . ?
H16A C16 H16B 107.7 . . ?
C17 C16 C13 113.34(16) . . ?
C17 C16 H16A 108.9 . . ?
C17 C16 H16B 108.9 . . ?
C16 C17 H17A 109.7 . . ?
C16 C17 H17B 109.7 . . ?
H17A C17 H17B 108.2 . . ?
C18 C17 C16 109.71(17) . . ?
C18 C17 H17A 109.7 . . ?
C18 C17 H17B 109.7 . . ?
C17 C18 H18A 108.7 . . ?
C17 C18 H18B 108.7 . . ?
C17 C18 C19 114.02(19) . . ?
H18A C18 H18B 107.6 . . ?
C19 C18 H18A 108.7 . . ?
C19 C18 H18B 108.7 . . ?
C18 C19 N1 107.20(15) . . ?
C20 C19 N1 111.34(17) . . ?
C20 C19 C18 113.13(18) . . ?
C20 C19 C21 108.65(18) . . ?
C21 C19 N1 106.06(15) . . ?
C21 C19 C18 110.22(19) . . ?
C19 C20 H20A 109.5 . . ?
C19 C20 H20B 109.5 . . ?
C19 C20 H20C 109.5 . . ?
H20A C20 H20B 109.5 . . ?
H20A C20 H20C 109.5 . . ?
H20B C20 H20C 109.5 . . ?
C19 C21 H21A 109.5 . . ?
C19 C21 H21B 109.5 . . ?
C19 C21 H21C 109.5 . . ?
H21A C21 H21B 109.5 . . ?
H21A C21 H21C 109.5 . . ?
H21B C21 H21C 109.5 . . ?

loop_
_geom_bond_atom_site_label_1
_geom_bond_atom_site_label_2
_geom_bond_distance
_geom_bond_site_symmetry_2
_geom_bond_publ_flag
Br1 Ni1 2.3897(3) . ?
Ni1 P1 2.0905(5) . ?
Ni1 O2 1.9045(12) . ?
Ni1 C2 1.9017(18) . ?
P1 O1 1.6449(12) . ?
P1 C7 1.8379(18) . ?
P1 C10 1.8256(18) . ?
O1 C1 1.398(2) . ?
O2 N1 1.3973(18) . ?
N1 H1 0.93(2) . ?
N1 C13 1.530(2) . ?
N1 C19 1.537(2) . ?
C1 C2 1.398(2) . ?
C1 C6 1.385(2) . ?
C2 C3 1.397(3) . ?
C3 H3 0.9300 . ?
C3 C4 1.394(2) . ?
C4 H4 0.9300 . ?
C4 C5 1.387(3) . ?
C5 H5 0.9300 . ?
C5 C6 1.393(3) . ?
C6 H6 0.9300 . ?
C7 H7 0.9800 . ?
C7 C8 1.529(2) . ?
C7 C9 1.527(3) . ?
C8 H8A 0.9600 . ?
C8 H8B 0.9600 . ?
C8 H8C 0.9600 . ?
C9 H9A 0.9600 . ?
C9 H9B 0.9600 . ?
C9 H9C 0.9600 . ?
C10 H10 0.9800 . ?
C10 C11 1.531(3) . ?
C10 C12 1.531(3) . ?
C11 H11A 0.9600 . ?
C11 H11B 0.9600 . ?
C11 H11C 0.9600 . ?
C12 H12A 0.9600 . ?
C12 H12B 0.9600 . ?
C12 H12C 0.9600 . ?
C13 C14 1.526(2) . ?
C13 C15 1.527(3) . ?
C13 C16 1.523(2) . ?
C14 H14A 0.9600 . ?
C14 H14B 0.9600 . ?
C14 H14C 0.9600 . ?
C15 H15A 0.9600 . ?
C15 H15B 0.9600 . ?
C15 H15C 0.9600 . ?
C16 H16A 0.9700 . ?
C16 H16B 0.9700 . ?
C16 C17 1.522(3) . ?
C17 H17A 0.9700 . ?
C17 H17B 0.9700 . ?
C17 C18 1.518(3) . ?
C18 H18A 0.9700 . ?
C18 H18B 0.9700 . ?
C18 C19 1.529(3) . ?
C19 C20 1.524(3) . ?
C19 C21 1.528(3) . ?
C20 H20A 0.9600 . ?
C20 H20B 0.9600 . ?
C20 H20C 0.9600 . ?
C21 H21A 0.9600 . ?
C21 H21B 0.9600 . ?
C21 H21C 0.9600 . ?

loop_
_geom_torsion_atom_site_label_1
_geom_torsion_atom_site_label_2
_geom_torsion_atom_site_label_3
_geom_torsion_atom_site_label_4
_geom_torsion
_geom_torsion_site_symmetry_1
_geom_torsion_site_symmetry_2
_geom_torsion_site_symmetry_3
_geom_torsion_site_symmetry_4
_geom_torsion_publ_flag
Ni1 P1 O1 C1 5.50(12) . . . . ?
Ni1 P1 C7 C8 36.15(14) . . . . ?
Ni1 P1 C7 C9 -88.67(14) . . . . ?
Ni1 P1 C10 C11 -47.30(14) . . . . ?
Ni1 P1 C10 C12 -171.18(13) . . . . ?
Ni1 O2 N1 C13 124.98(12) . . . . ?
Ni1 O2 N1 C19 -101.71(14) . . . . ?
Ni1 C2 C3 C4 174.82(14) . . . . ?
P1 O1 C1 C2 -6.24(19) . . . . ?
P1 O1 C1 C6 173.02(13) . . . . ?
O1 P1 C7 C8 -80.90(13) . . . . ?
O1 P1 C7 C9 154.28(14) . . . . ?
O1 P1 C10 C11 70.36(14) . . . . ?
O1 P1 C10 C12 -53.52(17) . . . . ?
O1 C1 C2 Ni1 4.1(2) . . . . ?
O1 C1 C2 C3 -179.81(15) . . . . ?
O1 C1 C6 C5 -179.35(16) . . . . ?
O2 N1 C13 C14 -60.73(17) . . . . ?
O2 N1 C13 C15 57.27(18) . . . . ?
O2 N1 C13 C16 -178.73(13) . . . . ?
O2 N1 C19 C18 -179.64(15) . . . . ?
O2 N1 C19 C20 -55.4(2) . . . . ?
O2 N1 C19 C21 62.61(19) . . . . ?
N1 C13 C16 C17 -53.9(2) . . . . ?
C1 C2 C3 C4 -1.0(3) . . . . ?
C2 C1 C6 C5 -0.1(3) . . . . ?
C2 C3 C4 C5 0.3(3) . . . . ?
C3 C4 C5 C6 0.6(3) . . . . ?
C4 C5 C6 C1 -0.7(3) . . . . ?
C6 C1 C2 Ni1 -175.07(14) . . . . ?
C6 C1 C2 C3 1.0(3) . . . . ?
C7 P1 O1 C1 130.44(11) . . . . ?
C7 P1 C10 C11 175.57(13) . . . . ?
C7 P1 C10 C12 51.69(17) . . . . ?
C10 P1 O1 C1 -118.94(12) . . . . ?
C10 P1 C7 C8 172.67(13) . . . . ?
C10 P1 C7 C9 47.85(16) . . . . ?
C13 N1 C19 C18 -50.8(2) . . . . ?
C13 N1 C19 C20 73.4(2) . . . . ?
C13 N1 C19 C21 -168.54(16) . . . . ?
C13 C16 C17 C18 58.6(2) . . . . ?
C14 C13 C16 C17 -169.54(18) . . . . ?
C15 C13 C16 C17 68.5(2) . . . . ?
C16 C17 C18 C19 -57.6(3) . . . . ?
C17 C18 C19 N1 51.8(2) . . . . ?
C17 C18 C19 C20 -71.3(2) . . . . ?
C17 C18 C19 C21 166.78(18) . . . . ?
C19 N1 C13 C14 170.00(15) . . . . ?
C19 N1 C13 C15 -72.00(19) . . . . ?
C19 N1 C13 C16 52.00(19) . . . . ?
